data_4111095
loop_
_publ_author_name
'Joseph G. Cordaro'
'Daniel Stein'
'Hansj\"org Gr\"utzmacher'

_publ_section_title
;
 A Synthetic Cycle for the Ruthenium-Promoted Formation of
 1H-Phosphindoles from Phosphaalkynes
;
_journal_name_full 'Journal of the American Chemical Society'
_journal_page_first 14962
_journal_page_last 14971
_journal_paper_doi 10.1021/ja0651198
_journal_volume 128
_journal_year 2006
_chemical_formula_moiety 'C72 H64 Fe P5, 2(C7 H8), C F3 O3 S'
_chemical_formula_sum 'C87 H80 F3 Fe O3 P5 S'
_chemical_formula_weight 1473.27
_chemical_name_systematic ' ?'
_space_group_IT_number 2
_symmetry_cell_setting triclinic
_symmetry_space_group_name_Hall '-P 1'
_symmetry_space_group_name_H-M 'P -1'
_atom_sites_solution_hydrogens geom
_atom_sites_solution_primary direct
_atom_sites_solution_secondary difmap
_cell_angle_alpha 83.6660(10)
_cell_angle_beta 69.9250(10)
_cell_angle_gamma 84.1260(10)
_cell_formula_units_Z 2
_cell_length_a 13.9005(5)
_cell_length_b 16.8027(7)
_cell_length_c 17.0142(7)
_cell_measurement_temperature 200(2)
_cell_volume 3700.9(3)
_computing_cell_refinement 'Bruker SMART'
_computing_data_collection 'Bruker SMART'
_computing_data_reduction 'Bruker SAINT'
_computing_molecular_graphics 'Ortep32 for Windows'
_computing_publication_material 'Bruker SHELXTL'
_computing_structure_refinement 'Bruker SHELXTL'
_computing_structure_solution 'Bruker SHELXTL'
_diffrn_ambient_temperature 200(2)
_diffrn_measured_fraction_theta_full 0.992
_diffrn_measured_fraction_theta_max 0.992
_diffrn_measurement_device_type 'Bruker AXS Apex with CCD'
_diffrn_measurement_method 'phi and omega scans'
_diffrn_radiation_monochromator graphite
_diffrn_radiation_source 'fine-focus sealed tube'
_diffrn_radiation_type MoK\a
_diffrn_radiation_wavelength 0.71073
_diffrn_reflns_av_R_equivalents 0.0310
_diffrn_reflns_av_sigmaI/netI 0.0503
_diffrn_reflns_limit_h_max 18
_diffrn_reflns_limit_h_min -18
_diffrn_reflns_limit_k_max 22
_diffrn_reflns_limit_k_min -22
_diffrn_reflns_limit_l_max 22
_diffrn_reflns_limit_l_min -22
_diffrn_reflns_number 38833
_diffrn_reflns_theta_full 28.28
_diffrn_reflns_theta_max 28.28
_diffrn_reflns_theta_min 1.65
_exptl_absorpt_coefficient_mu 0.399
_exptl_absorpt_correction_T_max 0.9353
_exptl_absorpt_correction_T_min 0.8831
_exptl_absorpt_correction_type empirical
_exptl_absorpt_process_details SADABS
_exptl_crystal_colour colorless
_exptl_crystal_density_diffrn 1.322
_exptl_crystal_description plate
_exptl_crystal_F_000 1540
_exptl_crystal_size_max 0.32
_exptl_crystal_size_mid 0.28
_exptl_crystal_size_min 0.17
_refine_diff_density_max 0.555
_refine_diff_density_min -0.379
_refine_diff_density_rms 0.068
_refine_ls_extinction_method none
_refine_ls_goodness_of_fit_ref 1.020
_refine_ls_hydrogen_treatment mixed
_refine_ls_matrix_type full
_refine_ls_number_parameters 904
_refine_ls_number_reflns 18240
_refine_ls_number_restraints 33
_refine_ls_restrained_S_all 1.021
_refine_ls_R_factor_all 0.0716
_refine_ls_R_factor_gt 0.0518
_refine_ls_shift/su_max 0.001
_refine_ls_shift/su_mean 0.000
_refine_ls_structure_factor_coef Fsqd
_refine_ls_weighting_details 'calc w=1/[\s^2^(Fo^2^)+(0.0647P)^2^+1.1121P] where P=(Fo^2^+2Fc^2^)/3'
_refine_ls_weighting_scheme calc
_refine_ls_wR_factor_gt 0.1193
_refine_ls_wR_factor_ref 0.1311
_reflns_number_gt 13958
_reflns_number_total 18240
_reflns_threshold_expression >2sigma(I)
_cod_data_source_file ja0651198si20060908_051909.cif
_cod_data_source_block '[HFe(dppe)2(PCCPh3)]Otf'
_cod_original_sg_symbol_Hall -P1
_cod_database_code 4111095

loop_
_symmetry_equiv_pos_as_xyz
'x, y, z'
'-x, -y, -z'

loop_
_atom_site_label
_atom_site_type_symbol
_atom_site_fract_x
_atom_site_fract_y
_atom_site_fract_z
_atom_site_U_iso_or_equiv
_atom_site_adp_type
_atom_site_occupancy
_atom_site_symmetry_multiplicity
_atom_site_calc_flag
_atom_site_refinement_flags
_atom_site_disorder_assembly
_atom_site_disorder_group
Fe1 Fe 0.92384(2) 0.861929(17) 0.286282(17) 0.02071(8) Uani 1 1 d D . .
H1 H 0.9975(14) 0.9244(10) 0.2638(15) 0.043(7) Uiso 1 1 d D . .
P1 P 0.81738(4) 0.76835(3) 0.32017(3) 0.02514(12) Uani 1 1 d . . .
C2 C 0.66554(17) 0.64099(13) 0.39741(14) 0.0309(5) Uani 1 1 d . . .
C1 C 0.74172(16) 0.70228(13) 0.35531(14) 0.0294(5) Uani 1 1 d . . .
S1 S 0.29095(5) 0.14143(4) 0.25461(4) 0.04396(16) Uani 1 1 d . . .
F1 F 0.48529(13) 0.16906(13) 0.18787(12) 0.0699(5) Uani 1 1 d . . .
O1 O 0.22902(16) 0.09446(18) 0.22892(18) 0.0881(9) Uani 1 1 d . . .
P2 P 1.05648(4) 0.79581(3) 0.19189(3) 0.02517(12) Uani 1 1 d . . .
C3 C 1.02633(18) 0.80361(14) 0.09386(13) 0.0324(5) Uani 1 1 d . . .
H2A H 1.0868 0.7856 0.0467 0.039 Uiso 1 1 calc R . .
H2B H 0.9686 0.7707 0.1000 0.039 Uiso 1 1 calc R . .
F2 F 0.45087(14) 0.05235(13) 0.17234(14) 0.0789(6) Uani 1 1 d . . .
O2 O 0.31105(19) 0.11061(15) 0.32952(13) 0.0745(7) Uani 1 1 d . . .
P3 P 0.88604(4) 0.91801(3) 0.17049(3) 0.02563(12) Uani 1 1 d . . .
C4 C 0.99708(17) 0.89217(14) 0.07910(13) 0.0317(5) Uani 1 1 d . . .
H3A H 0.9792 0.9022 0.0272 0.038 Uiso 1 1 calc R . .
H3B H 1.0549 0.9248 0.0735 0.038 Uiso 1 1 calc R . .
F3 F 0.41256(14) 0.15371(16) 0.09906(10) 0.0851(7) Uani 1 1 d . . .
O3 O 0.2665(2) 0.22548(14) 0.24885(15) 0.0749(7) Uani 1 1 d . . .
P4 P 0.98281(4) 0.82808(3) 0.39591(3) 0.02233(11) Uani 1 1 d . . .
C5 C 0.93109(17) 0.90518(13) 0.47084(13) 0.0274(4) Uani 1 1 d . . .
H4A H 0.9374 0.8853 0.5260 0.033 Uiso 1 1 calc R . .
H4B H 0.9692 0.9542 0.4501 0.033 Uiso 1 1 calc R . .
P5 P 0.81975(4) 0.95321(3) 0.37152(3) 0.02279(11) Uani 1 1 d . . .
C6 C 0.81930(17) 0.92348(13) 0.47908(13) 0.0289(5) Uani 1 1 d . . .
H5A H 0.7884 0.9676 0.5159 0.035 Uiso 1 1 calc R . .
H5B H 0.7799 0.8755 0.5028 0.035 Uiso 1 1 calc R . .
C10 C 0.72338(18) 0.56196(13) 0.41746(15) 0.0326(5) Uani 1 1 d . . .
C11 C 0.6942(2) 0.52121(15) 0.49636(17) 0.0406(6) Uani 1 1 d . . .
H11A H 0.6385 0.5428 0.5407 0.049 Uiso 1 1 calc R . .
C12 C 0.7459(2) 0.44882(15) 0.51122(18) 0.0472(6) Uani 1 1 d . . .
H12A H 0.7260 0.4222 0.5660 0.057 Uiso 1 1 calc R . .
C13 C 0.8254(2) 0.41540(15) 0.44779(19) 0.0496(7) Uani 1 1 d . . .
H13A H 0.8599 0.3657 0.4581 0.059 Uiso 1 1 calc R . .
C14 C 0.8541(2) 0.45539(17) 0.36863(19) 0.0523(7) Uani 1 1 d . . .
H14A H 0.9088 0.4329 0.3241 0.063 Uiso 1 1 calc R . .
C15 C 0.8039(2) 0.52784(15) 0.35377(17) 0.0429(6) Uani 1 1 d . . .
H15A H 0.8248 0.5547 0.2991 0.051 Uiso 1 1 calc R . .
C20 C 0.59132(17) 0.67369(13) 0.47996(15) 0.0324(5) Uani 1 1 d . . .
C21 C 0.4865(2) 0.66604(17) 0.50684(17) 0.0458(6) Uani 1 1 d . . .
H21A H 0.4575 0.6426 0.4726 0.055 Uiso 1 1 calc R . .
C22 C 0.4236(2) 0.6924(2) 0.5835(2) 0.0611(9) Uani 1 1 d . . .
H22A H 0.3519 0.6862 0.6016 0.073 Uiso 1 1 calc R . .
C23 C 0.4639(3) 0.72733(19) 0.6336(2) 0.0621(9) Uani 1 1 d . . .
H23A H 0.4203 0.7463 0.6854 0.075 Uiso 1 1 calc R . .
C24 C 0.5685(3) 0.73454(17) 0.60783(18) 0.0551(8) Uani 1 1 d . . .
H24A H 0.5973 0.7580 0.6423 0.066 Uiso 1 1 calc R . .
C25 C 0.6313(2) 0.70764(15) 0.53194(15) 0.0404(6) Uani 1 1 d . . .
H25A H 0.7033 0.7125 0.5149 0.048 Uiso 1 1 calc R . .
C30 C 0.60610(18) 0.62407(15) 0.33968(15) 0.0362(5) Uani 1 1 d . . .
C31 C 0.5842(2) 0.68430(17) 0.28531(18) 0.0474(6) Uani 1 1 d . . .
H31A H 0.6072 0.7362 0.2822 0.057 Uiso 1 1 calc R . .
C32 C 0.5283(2) 0.6697(2) 0.2346(2) 0.0610(8) Uani 1 1 d . . .
H32A H 0.5140 0.7116 0.1971 0.073 Uiso 1 1 calc R . .
C33 C 0.4939(2) 0.5948(2) 0.2391(2) 0.0643(9) Uani 1 1 d . . .
H33A H 0.4562 0.5848 0.2045 0.077 Uiso 1 1 calc R . .
C34 C 0.5144(3) 0.5351(2) 0.2935(2) 0.0658(9) Uani 1 1 d . . .
H34A H 0.4904 0.4835 0.2968 0.079 Uiso 1 1 calc R . .
C35 C 0.5701(2) 0.54920(18) 0.3440(2) 0.0543(7) Uani 1 1 d . . .
H35A H 0.5836 0.5072 0.3819 0.065 Uiso 1 1 calc R . .
C40 C 1.18289(16) 0.83794(14) 0.14528(14) 0.0307(5) Uani 1 1 d . . .
C41 C 1.26086(18) 0.79560(16) 0.08541(15) 0.0390(6) Uani 1 1 d . . .
H41A H 1.2521 0.7421 0.0774 0.047 Uiso 1 1 calc R . .
C42 C 1.35028(19) 0.83100(18) 0.03795(17) 0.0471(7) Uani 1 1 d . . .
H42A H 1.4029 0.8015 -0.0020 0.056 Uiso 1 1 calc R . .
C43 C 1.3636(2) 0.90883(18) 0.04812(17) 0.0472(7) Uani 1 1 d . . .
H43A H 1.4245 0.9334 0.0144 0.057 Uiso 1 1 calc R . .
C44 C 1.2882(2) 0.95071(17) 0.10740(17) 0.0463(6) Uani 1 1 d . . .
H44A H 1.2975 1.0042 0.1151 0.056 Uiso 1 1 calc R . .
C45 C 1.19840(18) 0.91541(15) 0.15611(15) 0.0359(5) Uani 1 1 d . . .
H45A H 1.1472 0.9448 0.1973 0.043 Uiso 1 1 calc R . .
C50 C 1.09154(17) 0.68840(13) 0.20590(13) 0.0296(5) Uani 1 1 d . . .
C51 C 1.0324(2) 0.63265(15) 0.19263(16) 0.0395(6) Uani 1 1 d . . .
H51A H 0.9741 0.6505 0.1767 0.047 Uiso 1 1 calc R . .
C52 C 1.0581(2) 0.55119(16) 0.20252(18) 0.0506(7) Uani 1 1 d . . .
H52A H 1.0179 0.5137 0.1924 0.061 Uiso 1 1 calc R . .
C53 C 1.1409(2) 0.52408(17) 0.22678(18) 0.0528(7) Uani 1 1 d . . .
H53A H 1.1579 0.4681 0.2333 0.063 Uiso 1 1 calc R . .
C54 C 1.1992(2) 0.57833(16) 0.24158(17) 0.0474(7) Uani 1 1 d . . .
H54A H 1.2557 0.5597 0.2596 0.057 Uiso 1 1 calc R . .
C55 C 1.17586(19) 0.66038(15) 0.23030(14) 0.0371(5) Uani 1 1 d . . .
H55A H 1.2175 0.6975 0.2392 0.045 Uiso 1 1 calc R . .
C60 C 0.77901(18) 0.88704(13) 0.14341(14) 0.0311(5) Uani 1 1 d . . .
C61 C 0.7908(2) 0.8688(2) 0.06260(18) 0.0521(7) Uani 1 1 d . . .
H61A H 0.8575 0.8654 0.0217 0.063 Uiso 1 1 calc R . .
C62 C 0.7064(3) 0.8555(2) 0.0410(2) 0.0659(9) Uani 1 1 d . . .
H62A H 0.7159 0.8423 -0.0142 0.079 Uiso 1 1 calc R . .
C63 C 0.6100(2) 0.86133(19) 0.0985(2) 0.0541(7) Uani 1 1 d . . .
H63A H 0.5522 0.8537 0.0832 0.065 Uiso 1 1 calc R . .
C64 C 0.5969(2) 0.87840(17) 0.17929(19) 0.0472(6) Uani 1 1 d . . .
H64A H 0.5298 0.8825 0.2195 0.057 Uiso 1 1 calc R . .
C65 C 0.68072(19) 0.88960(15) 0.20211(16) 0.0377(5) Uani 1 1 d . . .
H65A H 0.6709 0.8991 0.2584 0.045 Uiso 1 1 calc R . .
C70 C 1.12033(16) 0.82616(13) 0.37894(13) 0.0257(4) Uani 1 1 d . . .
C71 C 1.17899(17) 0.75612(14) 0.38870(14) 0.0317(5) Uani 1 1 d . . .
H71A H 1.1475 0.7066 0.4055 0.038 Uiso 1 1 calc R . .
C72 C 1.28345(18) 0.75807(15) 0.37406(16) 0.0386(5) Uani 1 1 d . . .
H72A H 1.3230 0.7097 0.3800 0.046 Uiso 1 1 calc R . .
C73 C 1.33009(19) 0.82963(17) 0.35092(16) 0.0418(6) Uani 1 1 d . . .
H73A H 1.4013 0.8307 0.3419 0.050 Uiso 1 1 calc R . .
C74 C 1.27306(19) 0.89971(16) 0.34090(16) 0.0396(6) Uani 1 1 d . . .
H74A H 1.3050 0.9491 0.3246 0.048 Uiso 1 1 calc R . .
C75 C 1.16902(18) 0.89788(14) 0.35472(15) 0.0336(5) Uani 1 1 d . . .
H75A H 1.1302 0.9463 0.3476 0.040 Uiso 1 1 calc R . .
C80 C 0.94340(15) 0.73552(12) 0.46283(13) 0.0243(4) Uani 1 1 d . . .
C81 C 0.89404(17) 0.73500(14) 0.54934(13) 0.0303(5) Uani 1 1 d . . .
H81A H 0.8789 0.7841 0.5753 0.036 Uiso 1 1 calc R . .
C82 C 0.86680(19) 0.66372(15) 0.59795(15) 0.0378(5) Uani 1 1 d . . .
H82A H 0.8326 0.6643 0.6568 0.045 Uiso 1 1 calc R . .
C83 C 0.88936(19) 0.59186(15) 0.56079(16) 0.0387(6) Uani 1 1 d . . .
H83A H 0.8721 0.5429 0.5942 0.046 Uiso 1 1 calc R . .
C84 C 0.93690(18) 0.59138(14) 0.47518(15) 0.0353(5) Uani 1 1 d . . .
H84A H 0.9522 0.5420 0.4496 0.042 Uiso 1 1 calc R . .
C85 C 0.96246(16) 0.66272(13) 0.42648(14) 0.0290(4) Uani 1 1 d . . .
H85A H 0.9935 0.6620 0.3673 0.035 Uiso 1 1 calc R . .
C90 C 0.85870(16) 1.05567(12) 0.36510(12) 0.0246(4) Uani 1 1 d . . .
C91 C 0.78933(17) 1.11338(14) 0.41217(15) 0.0328(5) Uani 1 1 d . . .
H91A H 0.7207 1.1006 0.4426 0.039 Uiso 1 1 calc R . .
C92 C 0.81924(19) 1.18873(14) 0.41495(16) 0.0379(5) Uani 1 1 d . . .
H92A H 0.7710 1.2273 0.4467 0.046 Uiso 1 1 calc R . .
C93 C 0.91898(19) 1.20806(14) 0.37168(16) 0.0367(5) Uani 1 1 d . . .
H93A H 0.9391 1.2601 0.3730 0.044 Uiso 1 1 calc R . .
C94 C 0.98930(18) 1.15148(14) 0.32659(14) 0.0329(5) Uani 1 1 d . . .
H94A H 1.0583 1.1642 0.2976 0.040 Uiso 1 1 calc R . .
C95 C 0.95906(16) 1.07608(13) 0.32377(13) 0.0270(4) Uani 1 1 d . . .
H95A H 1.0081 1.0374 0.2928 0.032 Uiso 1 1 calc R . .
C100 C 0.68386(16) 0.96728(13) 0.38372(13) 0.0267(4) Uani 1 1 d . . .
C101 C 0.61993(17) 0.90631(14) 0.42883(14) 0.0319(5) Uani 1 1 d . . .
H10A H 0.6473 0.8609 0.4548 0.038 Uiso 1 1 calc R . .
C102 C 0.51805(18) 0.91185(16) 0.43564(16) 0.0397(6) Uani 1 1 d . . .
H10B H 0.4755 0.8701 0.4660 0.048 Uiso 1 1 calc R . .
C103 C 0.47715(18) 0.97780(17) 0.39862(17) 0.0426(6) Uani 1 1 d . . .
H10C H 0.4066 0.9814 0.4038 0.051 Uiso 1 1 calc R . .
C104 C 0.53838(19) 1.03822(16) 0.35432(16) 0.0404(6) Uani 1 1 d . . .
H10D H 0.5100 1.0835 0.3291 0.048 Uiso 1 1 calc R . .
C105 C 0.64201(17) 1.03312(14) 0.34637(14) 0.0326(5) Uani 1 1 d . . .
H10E H 0.6842 1.0748 0.3153 0.039 Uiso 1 1 calc R . .
C110 C 0.87086(19) 1.02754(13) 0.15188(13) 0.0326(5) Uani 1 1 d . . .
C111 C 0.7823(2) 1.06796(16) 0.14300(16) 0.0436(6) Uani 1 1 d . . .
H11B H 0.7268 1.0385 0.1446 0.052 Uiso 1 1 calc R . .
C112 C 0.7745(3) 1.15127(17) 0.13184(18) 0.0545(8) Uani 1 1 d . . .
H11C H 0.7133 1.1784 0.1267 0.065 Uiso 1 1 calc R . .
C113 C 0.8546(3) 1.19463(16) 0.12818(16) 0.0537(8) Uani 1 1 d . . .
H11D H 0.8481 1.2516 0.1216 0.064 Uiso 1 1 calc R . .
C114 C 0.9443(3) 1.15575(16) 0.13401(16) 0.0509(7) Uani 1 1 d . . .
H11E H 1.0003 1.1858 0.1301 0.061 Uiso 1 1 calc R . .
C115 C 0.9531(2) 1.07190(15) 0.14577(14) 0.0408(6) Uani 1 1 d . . .
H11F H 1.0151 1.0451 0.1496 0.049 Uiso 1 1 calc R . .
C200 C 0.4155(2) 0.12851(19) 0.17471(16) 0.0459(6) Uani 1 1 d . . .
C31A C 0.8369(14) 0.6423(12) 1.0000(10) 0.0743(14) Uani 0.204(7) 1 d PGD A 1
C32A C 0.9314(16) 0.6039(12) 0.9968(12) 0.0703(14) Uani 0.204(7) 1 d PGD A 1
H32B H 0.9412 0.5790 1.0466 0.084 Uiso 0.204(7) 1 calc PR A 1
C33A C 1.0117(12) 0.6020(11) 0.9206(15) 0.0955(19) Uani 0.204(7) 1 d PGD A 1
H33B H 1.0763 0.5757 0.9185 0.115 Uiso 0.204(7) 1 calc PR A 1
C34A C 0.9973(18) 0.6385(12) 0.8477(11) 0.112(3) Uani 0.204(7) 1 d PGD A 1
H34B H 1.0521 0.6372 0.7957 0.134 Uiso 0.204(7) 1 calc PR A 1
C35A C 0.903(2) 0.6769(15) 0.8509(10) 0.125(3) Uani 0.204(7) 1 d PGD A 1
H35B H 0.8930 0.7019 0.8011 0.150 Uiso 0.204(7) 1 calc PR A 1
C36A C 0.8226(17) 0.6788(15) 0.9270(13) 0.113(3) Uani 0.204(7) 1 d PGD A 1
H36A H 0.7579 0.7051 0.9292 0.135 Uiso 0.204(7) 1 calc PR A 1
C37A C 0.753(2) 0.6444(18) 1.0823(16) 0.114(2) Uani 0.204(7) 1 d PD A 1
H37A H 0.7662 0.6006 1.1211 0.171 Uiso 0.204(7) 1 calc PR A 1
H37B H 0.6874 0.6381 1.0747 0.171 Uiso 0.204(7) 1 calc PR A 1
H37C H 0.7497 0.6959 1.1054 0.171 Uiso 0.204(7) 1 calc PR A 1
C31B C 0.8631(3) 0.6237(3) 1.0151(2) 0.0743(14) Uani 0.796(7) 1 d PGD A 2
C32B C 0.9677(3) 0.6066(3) 0.9761(3) 0.0703(14) Uani 0.796(7) 1 d PGD A 2
H32C H 1.0086 0.5824 1.0082 0.084 Uiso 0.796(7) 1 calc PR A 2
C33B C 1.0125(3) 0.6248(3) 0.8903(3) 0.0955(19) Uani 0.796(7) 1 d PGD A 2
H33C H 1.0840 0.6131 0.8636 0.115 Uiso 0.796(7) 1 calc PR A 2
C34B C 0.9526(6) 0.6602(3) 0.84338(19) 0.112(3) Uani 0.796(7) 1 d PGD A 2
H34C H 0.9832 0.6727 0.7847 0.134 Uiso 0.796(7) 1 calc PR A 2
C35B C 0.8480(6) 0.6773(3) 0.8824(4) 0.125(3) Uani 0.796(7) 1 d PGD A 2
H35C H 0.8071 0.7015 0.8503 0.150 Uiso 0.796(7) 1 calc PR A 2
C36B C 0.8032(3) 0.6591(4) 0.9682(4) 0.113(3) Uani 0.796(7) 1 d PGD A 2
H36B H 0.7317 0.6708 0.9949 0.135 Uiso 0.796(7) 1 calc PR A 2
C37B C 0.8136(5) 0.6054(5) 1.1087(4) 0.114(2) Uani 0.796(7) 1 d PD A 2
H37D H 0.8603 0.5689 1.1301 0.171 Uiso 0.796(7) 1 calc PR A 2
H37E H 0.7493 0.5800 1.1200 0.171 Uiso 0.796(7) 1 calc PR A 2
H37F H 0.7992 0.6553 1.1367 0.171 Uiso 0.796(7) 1 calc PR A 2
C41B C 0.6363(8) 0.3999(6) 0.0499(8) 0.165(6) Uani 0.425(3) 1 d PGD B 1
C42B C 0.5956(10) 0.3941(7) -0.0131(6) 0.144(5) Uani 0.425(3) 1 d PGD B 1
H40I H 0.6362 0.4048 -0.0703 0.173 Uiso 0.425(3) 1 calc PR B 1
C43B C 0.4954(10) 0.3726(8) 0.0075(8) 0.204(8) Uani 0.425(3) 1 d PGD B 1
H40J H 0.4676 0.3686 -0.0356 0.244 Uiso 0.425(3) 1 calc PR B 1
C44B C 0.4359(8) 0.3569(7) 0.0911(9) 0.173(6) Uani 0.425(3) 1 d PGD B 1
H40K H 0.3675 0.3422 0.1052 0.208 Uiso 0.425(3) 1 calc PR B 1
C45B C 0.4767(11) 0.3628(7) 0.1542(6) 0.158(5) Uani 0.425(3) 1 d PGD B 1
H40L H 0.4360 0.3521 0.2113 0.190 Uiso 0.425(3) 1 calc PR B 1
C46B C 0.5768(12) 0.3843(7) 0.1336(7) 0.179(8) Uani 0.425(3) 1 d PGD B 1
H40M H 0.6046 0.3883 0.1767 0.215 Uiso 0.425(3) 1 calc PR B 1
C47B C 0.715(3) 0.4132(19) 0.0345(17) 0.333(14) Uani 0.425(3) 1 d PDU B 1
H40N H 0.7437 0.4280 -0.0259 0.500 Uiso 0.425(3) 1 calc PR B 1
H40O H 0.7539 0.3658 0.0495 0.500 Uiso 0.425(3) 1 calc PR B 1
H40P H 0.7181 0.4579 0.0656 0.500 Uiso 0.425(3) 1 calc PR B 1
C41A C 0.5332(7) 0.3841(5) 0.0652(7) 0.165(6) Uani 0.575(3) 1 d PGD C 2
C42A C 0.5550(7) 0.3646(5) 0.1391(5) 0.144(5) Uani 0.575(3) 1 d PGD C 2
H40A H 0.5045 0.3423 0.1877 0.173 Uiso 0.575(3) 1 calc PR C 2
C43A C 0.6509(9) 0.3776(6) 0.1420(5) 0.204(8) Uani 0.575(3) 1 d PGD C 2
H40B H 0.6658 0.3643 0.1925 0.244 Uiso 0.575(3) 1 calc PR C 2
C44A C 0.7248(6) 0.4101(6) 0.0710(8) 0.173(6) Uani 0.575(3) 1 d PGD C 2
H40C H 0.7903 0.4190 0.0730 0.208 Uiso 0.575(3) 1 calc PR C 2
C45A C 0.7030(8) 0.4296(6) -0.0029(6) 0.158(5) Uani 0.575(3) 1 d PGD C 2
H40D H 0.7535 0.4518 -0.0514 0.190 Uiso 0.575(3) 1 calc PR C 2
C46A C 0.6071(10) 0.4166(5) -0.0058(5) 0.179(8) Uani 0.575(3) 1 d PGD C 2
H40E H 0.5922 0.4299 -0.0563 0.215 Uiso 0.575(3) 1 calc PR C 2
C47A C 0.4390(16) 0.3885(10) 0.0645(15) 0.333(14) Uani 0.575(3) 1 d PDU C 2
H40F H 0.3929 0.3696 0.1198 0.500 Uiso 0.575(3) 1 calc PR C 2
H40G H 0.4353 0.3549 0.0221 0.500 Uiso 0.575(3) 1 calc PR C 2
H40H H 0.4181 0.4443 0.0508 0.500 Uiso 0.575(3) 1 calc PR C 2

loop_
_atom_site_aniso_label
_atom_site_aniso_U_11
_atom_site_aniso_U_22
_atom_site_aniso_U_33
_atom_site_aniso_U_23
_atom_site_aniso_U_13
_atom_site_aniso_U_12
Fe1 0.01982(14) 0.02299(15) 0.01874(14) -0.00136(11) -0.00534(11) -0.00318(11)
P1 0.0235(3) 0.0260(3) 0.0258(3) -0.0014(2) -0.0075(2) -0.0048(2)
C2 0.0295(11) 0.0298(11) 0.0331(12) 0.0006(9) -0.0091(9) -0.0093(9)
C1 0.0272(11) 0.0290(11) 0.0325(12) -0.0024(9) -0.0105(9) -0.0021(9)
S1 0.0365(3) 0.0498(4) 0.0379(3) -0.0116(3) -0.0020(3) 0.0030(3)
F1 0.0509(10) 0.0985(15) 0.0647(12) -0.0008(10) -0.0202(9) -0.0290(10)
O1 0.0325(11) 0.118(2) 0.112(2) -0.0608(17) -0.0045(12) -0.0100(12)
P2 0.0231(3) 0.0288(3) 0.0224(3) -0.0055(2) -0.0047(2) -0.0032(2)
C3 0.0326(12) 0.0414(13) 0.0230(10) -0.0097(9) -0.0071(9) -0.0022(10)
F2 0.0496(11) 0.0792(14) 0.1000(16) -0.0401(12) -0.0118(10) 0.0194(10)
O2 0.0783(16) 0.0914(18) 0.0351(11) 0.0112(11) -0.0019(11) 0.0006(13)
P3 0.0290(3) 0.0281(3) 0.0200(3) -0.0001(2) -0.0084(2) -0.0040(2)
C4 0.0342(12) 0.0407(13) 0.0193(10) -0.0020(9) -0.0070(9) -0.0061(10)
F3 0.0554(11) 0.166(2) 0.0284(9) -0.0017(11) -0.0086(8) -0.0102(12)
O3 0.0879(18) 0.0558(14) 0.0720(16) -0.0122(11) -0.0212(14) 0.0236(12)
P4 0.0221(3) 0.0236(3) 0.0216(2) -0.00088(19) -0.0077(2) -0.0026(2)
C5 0.0353(12) 0.0272(10) 0.0216(10) -0.0030(8) -0.0120(9) -0.0008(9)
P5 0.0214(2) 0.0253(3) 0.0198(2) -0.00128(19) -0.0050(2) -0.0009(2)
C6 0.0339(12) 0.0307(11) 0.0188(10) 0.0002(8) -0.0061(9) 0.0005(9)
C10 0.0322(12) 0.0255(11) 0.0402(13) -0.0012(9) -0.0107(10) -0.0088(9)
C11 0.0421(14) 0.0321(12) 0.0434(14) 0.0002(10) -0.0086(11) -0.0079(10)
C12 0.0596(17) 0.0300(13) 0.0493(16) 0.0055(11) -0.0160(14) -0.0084(12)
C13 0.0606(18) 0.0265(12) 0.0605(18) -0.0015(12) -0.0206(15) 0.0005(12)
C14 0.0596(18) 0.0378(15) 0.0526(17) -0.0103(12) -0.0100(14) 0.0042(13)
C15 0.0486(15) 0.0351(13) 0.0397(14) -0.0012(11) -0.0084(12) -0.0036(11)
C20 0.0316(12) 0.0274(11) 0.0356(12) 0.0039(9) -0.0093(10) -0.0039(9)
C21 0.0340(13) 0.0525(16) 0.0464(15) 0.0018(12) -0.0095(12) -0.0025(12)
C22 0.0373(15) 0.072(2) 0.0570(19) 0.0045(16) -0.0009(14) 0.0087(14)
C23 0.069(2) 0.0552(19) 0.0442(17) -0.0058(14) -0.0004(16) 0.0117(16)
C24 0.076(2) 0.0433(16) 0.0399(15) -0.0047(12) -0.0103(15) -0.0103(14)
C25 0.0446(14) 0.0386(13) 0.0357(13) 0.0003(10) -0.0092(11) -0.0111(11)
C30 0.0302(12) 0.0385(13) 0.0400(13) -0.0042(10) -0.0091(10) -0.0117(10)
C31 0.0418(14) 0.0497(16) 0.0584(17) 0.0012(13) -0.0254(13) -0.0125(12)
C32 0.0537(18) 0.077(2) 0.064(2) 0.0070(16) -0.0348(16) -0.0184(16)
C33 0.0507(18) 0.093(3) 0.061(2) -0.0136(18) -0.0272(16) -0.0232(17)
C34 0.066(2) 0.069(2) 0.073(2) -0.0116(17) -0.0269(18) -0.0353(17)
C35 0.0593(18) 0.0512(17) 0.0617(19) 0.0001(14) -0.0279(15) -0.0246(14)
C40 0.0251(11) 0.0391(12) 0.0265(11) -0.0037(9) -0.0057(9) -0.0056(9)
C41 0.0312(12) 0.0413(14) 0.0375(13) -0.0074(10) -0.0011(10) -0.0029(10)
C42 0.0295(13) 0.0616(18) 0.0396(14) -0.0071(12) 0.0035(11) -0.0054(12)
C43 0.0293(13) 0.0622(18) 0.0443(15) -0.0017(13) -0.0025(11) -0.0153(12)
C44 0.0378(14) 0.0503(16) 0.0508(16) -0.0075(12) -0.0098(12) -0.0170(12)
C45 0.0286(12) 0.0430(13) 0.0346(12) -0.0104(10) -0.0056(10) -0.0059(10)
C50 0.0295(11) 0.0312(11) 0.0225(10) -0.0062(8) -0.0011(8) 0.0000(9)
C51 0.0394(13) 0.0340(13) 0.0431(14) -0.0080(10) -0.0093(11) -0.0037(10)
C52 0.0615(18) 0.0336(14) 0.0523(17) -0.0090(12) -0.0104(14) -0.0085(13)
C53 0.0652(19) 0.0339(14) 0.0485(16) -0.0007(12) -0.0081(14) 0.0042(13)
C54 0.0487(16) 0.0449(15) 0.0416(15) 0.0025(12) -0.0119(12) 0.0101(12)
C55 0.0367(13) 0.0427(14) 0.0298(12) -0.0044(10) -0.0085(10) -0.0005(10)
C60 0.0361(12) 0.0317(11) 0.0298(11) 0.0008(9) -0.0176(10) -0.0024(9)
C61 0.0426(15) 0.082(2) 0.0392(15) -0.0144(14) -0.0198(12) -0.0042(14)
C62 0.064(2) 0.099(3) 0.0510(18) -0.0127(17) -0.0367(17) -0.0106(18)
C63 0.0499(17) 0.0637(19) 0.0632(19) 0.0039(15) -0.0385(16) -0.0106(14)
C64 0.0367(14) 0.0506(16) 0.0565(17) 0.0015(13) -0.0188(13) -0.0076(12)
C65 0.0369(13) 0.0427(14) 0.0351(13) -0.0017(10) -0.0132(11) -0.0081(11)
C70 0.0249(10) 0.0307(11) 0.0232(10) 0.0001(8) -0.0100(8) -0.0055(8)
C71 0.0269(11) 0.0333(12) 0.0350(12) -0.0009(9) -0.0104(9) -0.0044(9)
C72 0.0288(12) 0.0400(13) 0.0465(14) -0.0012(11) -0.0134(11) 0.0007(10)
C73 0.0259(12) 0.0571(16) 0.0426(14) 0.0020(12) -0.0109(11) -0.0116(11)
C74 0.0367(13) 0.0426(14) 0.0436(14) 0.0095(11) -0.0183(11) -0.0181(11)
C75 0.0327(12) 0.0326(12) 0.0384(13) 0.0052(10) -0.0165(10) -0.0074(9)
C80 0.0218(10) 0.0259(10) 0.0260(10) 0.0023(8) -0.0098(8) -0.0030(8)
C81 0.0310(11) 0.0320(11) 0.0272(11) -0.0003(9) -0.0092(9) -0.0027(9)
C82 0.0404(13) 0.0418(14) 0.0268(12) 0.0058(10) -0.0074(10) -0.0062(11)
C83 0.0423(14) 0.0338(13) 0.0385(13) 0.0102(10) -0.0140(11) -0.0091(10)
C84 0.0396(13) 0.0277(11) 0.0392(13) -0.0012(9) -0.0145(11) -0.0025(10)
C85 0.0282(11) 0.0311(11) 0.0265(11) -0.0009(9) -0.0076(9) -0.0032(9)
C90 0.0272(10) 0.0252(10) 0.0212(10) -0.0021(8) -0.0078(8) -0.0016(8)
C91 0.0254(11) 0.0359(12) 0.0352(12) -0.0078(10) -0.0072(9) 0.0008(9)
C92 0.0372(13) 0.0346(12) 0.0444(14) -0.0172(11) -0.0151(11) 0.0066(10)
C93 0.0398(13) 0.0294(12) 0.0465(14) -0.0092(10) -0.0198(11) -0.0020(10)
C94 0.0291(11) 0.0369(12) 0.0339(12) -0.0032(9) -0.0110(10) -0.0052(9)
C95 0.0280(11) 0.0280(11) 0.0252(10) -0.0038(8) -0.0098(9) 0.0016(8)
C100 0.0227(10) 0.0304(11) 0.0257(10) -0.0052(8) -0.0061(8) 0.0000(8)
C101 0.0284(11) 0.0329(12) 0.0312(11) -0.0041(9) -0.0050(9) -0.0029(9)
C102 0.0277(12) 0.0482(15) 0.0413(14) -0.0136(11) -0.0043(10) -0.0085(10)
C103 0.0244(11) 0.0584(17) 0.0495(15) -0.0224(13) -0.0140(11) 0.0022(11)
C104 0.0371(13) 0.0448(14) 0.0458(14) -0.0135(11) -0.0226(12) 0.0088(11)
C105 0.0321(12) 0.0352(12) 0.0315(12) -0.0029(9) -0.0119(10) -0.0017(9)
C110 0.0487(14) 0.0296(11) 0.0183(10) 0.0020(8) -0.0101(10) -0.0059(10)
C111 0.0513(16) 0.0384(14) 0.0366(13) 0.0068(11) -0.0126(12) -0.0016(12)
C112 0.074(2) 0.0391(15) 0.0441(16) 0.0045(12) -0.0179(15) 0.0101(14)
C113 0.093(2) 0.0326(14) 0.0320(14) 0.0008(11) -0.0181(15) -0.0024(15)
C114 0.087(2) 0.0383(14) 0.0322(13) -0.0001(11) -0.0217(14) -0.0218(15)
C115 0.0620(17) 0.0383(13) 0.0255(12) 0.0014(10) -0.0179(11) -0.0117(12)
C200 0.0328(13) 0.0677(19) 0.0360(14) -0.0080(12) -0.0082(11) -0.0058(13)
C31A 0.079(4) 0.069(3) 0.096(4) -0.017(3) -0.054(3) -0.005(3)
C32A 0.073(4) 0.062(2) 0.081(4) -0.010(2) -0.027(3) -0.016(3)
C33A 0.126(4) 0.052(4) 0.097(5) -0.011(3) -0.012(4) -0.036(3)
C34A 0.231(9) 0.028(3) 0.086(3) 0.000(2) -0.065(5) -0.025(4)
C35A 0.218(11) 0.055(3) 0.142(7) -0.026(4) -0.115(7) 0.016(5)
C36A 0.149(6) 0.098(5) 0.137(7) -0.036(5) -0.109(6) 0.026(4)
C37A 0.084(4) 0.169(7) 0.094(4) -0.025(4) -0.025(3) -0.035(4)
C31B 0.079(4) 0.069(3) 0.096(4) -0.017(3) -0.054(3) -0.005(3)
C32B 0.073(4) 0.062(2) 0.081(4) -0.010(2) -0.027(3) -0.016(3)
C33B 0.126(4) 0.052(4) 0.097(5) -0.011(3) -0.012(4) -0.036(3)
C34B 0.231(9) 0.028(3) 0.086(3) 0.000(2) -0.065(5) -0.025(4)
C35B 0.218(11) 0.055(3) 0.142(7) -0.026(4) -0.115(7) 0.016(5)
C36B 0.149(6) 0.098(5) 0.137(7) -0.036(5) -0.109(6) 0.026(4)
C37B 0.084(4) 0.169(7) 0.094(4) -0.025(4) -0.025(3) -0.035(4)
C41B 0.175(11) 0.090(6) 0.306(17) -0.032(9) -0.176(13) 0.011(7)
C42B 0.128(8) 0.071(5) 0.159(11) 0.015(5) 0.030(7) 0.023(5)
C43B 0.31(2) 0.124(9) 0.100(7) 0.022(6) 0.003(9) 0.025(11)
C44B 0.155(10) 0.085(6) 0.321(19) 0.006(9) -0.141(13) 0.002(6)
C45B 0.189(12) 0.107(7) 0.107(7) -0.003(5) 0.040(7) -0.015(8)
C46B 0.30(2) 0.083(7) 0.097(8) -0.018(5) 0.015(10) -0.054(10)
C47B 0.34(2) 0.131(12) 0.68(4) -0.083(17) -0.37(3) 0.088(14)
C41A 0.175(11) 0.090(6) 0.306(17) -0.032(9) -0.176(13) 0.011(7)
C42A 0.128(8) 0.071(5) 0.159(11) 0.015(5) 0.030(7) 0.023(5)
C43A 0.31(2) 0.124(9) 0.100(7) 0.022(6) 0.003(9) 0.025(11)
C44A 0.155(10) 0.085(6) 0.321(19) 0.006(9) -0.141(13) 0.002(6)
C45A 0.189(12) 0.107(7) 0.107(7) -0.003(5) 0.040(7) -0.015(8)
C46A 0.30(2) 0.083(7) 0.097(8) -0.018(5) 0.015(10) -0.054(10)
C47A 0.34(2) 0.131(12) 0.68(4) -0.083(17) -0.37(3) 0.088(14)

loop_
_atom_type_symbol
_atom_type_description
_atom_type_scat_dispersion_real
_atom_type_scat_dispersion_imag
_atom_type_scat_source
C C 0.0033 0.0016 'International Tables Vol C Tables 4.2.6.8 and 6.1.1.4'
H H 0.0000 0.0000 'International Tables Vol C Tables 4.2.6.8 and 6.1.1.4'
O O 0.0106 0.0060 'International Tables Vol C Tables 4.2.6.8 and 6.1.1.4'
F F 0.0171 0.0103 'International Tables Vol C Tables 4.2.6.8 and 6.1.1.4'
P P 0.1023 0.0942 'International Tables Vol C Tables 4.2.6.8 and 6.1.1.4'
S S 0.1246 0.1234 'International Tables Vol C Tables 4.2.6.8 and 6.1.1.4'
Fe Fe 0.3463 0.8444 'International Tables Vol C Tables 4.2.6.8 and 6.1.1.4'

loop_
_geom_angle_atom_site_label_1
_geom_angle_atom_site_label_2
_geom_angle_atom_site_label_3
_geom_angle
P1 Fe1 P5 97.15(2)
P1 Fe1 P2 97.57(2)
P5 Fe1 P2 165.28(2)
P1 Fe1 P4 95.05(2)
P5 Fe1 P4 83.71(2)
P2 Fe1 P4 95.01(2)
P1 Fe1 P3 96.95(2)
P5 Fe1 P3 93.74(2)
P2 Fe1 P3 84.45(2)
P4 Fe1 P3 167.96(2)
P1 Fe1 H1 178.9(10)
P5 Fe1 H1 83.4(9)
P2 Fe1 H1 81.9(10)
P4 Fe1 H1 84.1(10)
P3 Fe1 H1 84.0(10)
C1 P1 Fe1 172.95(9)
C1 C2 C30 110.90(18)
C1 C2 C10 108.91(18)
C30 C2 C10 108.69(18)
C1 C2 C20 107.64(18)
C30 C2 C20 110.87(18)
C10 C2 C20 109.82(18)
C2 C1 P1 174.61(19)
O3 S1 O1 115.04(17)
O3 S1 O2 114.70(15)
O1 S1 O2 115.33(18)
O3 S1 C200 103.85(15)
O1 S1 C200 102.92(13)
O2 S1 C200 102.52(13)
C50 P2 C40 102.18(10)
C50 P2 C3 102.53(10)
C40 P2 C3 96.11(10)
C50 P2 Fe1 123.53(7)
C40 P2 Fe1 121.14(8)
C3 P2 Fe1 106.52(8)
C4 C3 P2 104.62(15)
C4 C3 H2A 110.8
P2 C3 H2A 110.8
C4 C3 H2B 110.8
P2 C3 H2B 110.8
H2A C3 H2B 108.9
C4 P3 C110 101.81(10)
C4 P3 C60 102.16(11)
C110 P3 C60 101.06(11)
C4 P3 Fe1 106.41(7)
C110 P3 Fe1 120.23(7)
C60 P3 Fe1 122.12(7)
C3 C4 P3 106.49(15)
C3 C4 H3A 110.4
P3 C4 H3A 110.4
C3 C4 H3B 110.4
P3 C4 H3B 110.4
H3A C4 H3B 108.6
C70 P4 C5 101.45(10)
C70 P4 C80 103.44(9)
C5 P4 C80 102.08(10)
C70 P4 Fe1 120.02(7)
C5 P4 Fe1 107.94(7)
C80 P4 Fe1 119.15(7)
C6 C5 P4 107.05(14)
C6 C5 H4A 110.3
P4 C5 H4A 110.3
C6 C5 H4B 110.3
P4 C5 H4B 110.3
H4A C5 H4B 108.6
C100 P5 C90 104.04(10)
C100 P5 C6 103.46(10)
C90 P5 C6 96.76(10)
C100 P5 Fe1 120.47(7)
C90 P5 Fe1 120.40(7)
C6 P5 Fe1 107.96(7)
C5 C6 P5 105.19(14)
C5 C6 H5A 110.7
P5 C6 H5A 110.7
C5 C6 H5B 110.7
P5 C6 H5B 110.7
H5A C6 H5B 108.8
C11 C10 C15 118.2(2)
C11 C10 C2 122.2(2)
C15 C10 C2 119.6(2)
C10 C11 C12 120.5(2)
C10 C11 H11A 119.8
C12 C11 H11A 119.8
C13 C12 C11 121.0(3)
C13 C12 H12A 119.5
C11 C12 H12A 119.5
C12 C13 C14 118.8(3)
C12 C13 H13A 120.6
C14 C13 H13A 120.6
C13 C14 C15 120.5(3)
C13 C14 H14A 119.8
C15 C14 H14A 119.8
C14 C15 C10 121.1(2)
C14 C15 H15A 119.5
C10 C15 H15A 119.5
C21 C20 C25 118.2(2)
C21 C20 C2 122.4(2)
C25 C20 C2 119.2(2)
C20 C21 C22 120.5(3)
C20 C21 H21A 119.8
C22 C21 H21A 119.8
C23 C22 C21 120.7(3)
C23 C22 H22A 119.7
C21 C22 H22A 119.7
C22 C23 C24 119.4(3)
C22 C23 H23A 120.3
C24 C23 H23A 120.3
C25 C24 C23 120.0(3)
C25 C24 H24A 120.0
C23 C24 H24A 120.0
C24 C25 C20 121.3(3)
C24 C25 H25A 119.4
C20 C25 H25A 119.4
C31 C30 C35 118.6(2)
C31 C30 C2 120.5(2)
C35 C30 C2 120.9(2)
C30 C31 C32 120.6(3)
C30 C31 H31A 119.7
C32 C31 H31A 119.7
C33 C32 C31 120.1(3)
C33 C32 H32A 119.9
C31 C32 H32A 119.9
C34 C33 C32 119.7(3)
C34 C33 H33A 120.2
C32 C33 H33A 120.2
C33 C34 C35 120.5(3)
C33 C34 H34A 119.7
C35 C34 H34A 119.7
C30 C35 C34 120.5(3)
C30 C35 H35A 119.7
C34 C35 H35A 119.7
C45 C40 C41 118.3(2)
C45 C40 P2 122.19(17)
C41 C40 P2 118.54(18)
C42 C41 C40 120.6(2)
C42 C41 H41A 119.7
C40 C41 H41A 119.7
C43 C42 C41 120.4(2)
C43 C42 H42A 119.8
C41 C42 H42A 119.8
C44 C43 C42 119.6(2)
C44 C43 H43A 120.2
C42 C43 H43A 120.2
C43 C44 C45 120.5(3)
C43 C44 H44A 119.8
C45 C44 H44A 119.8
C40 C45 C44 120.6(2)
C40 C45 H45A 119.7
C44 C45 H45A 119.7
C51 C50 C55 118.6(2)
C51 C50 P2 119.54(18)
C55 C50 P2 121.89(18)
C52 C51 C50 120.3(3)
C52 C51 H51A 119.8
C50 C51 H51A 119.8
C53 C52 C51 120.8(3)
C53 C52 H52A 119.6
C51 C52 H52A 119.6
C52 C53 C54 119.7(3)
C52 C53 H53A 120.2
C54 C53 H53A 120.2
C53 C54 C55 120.3(3)
C53 C54 H54A 119.8
C55 C54 H54A 119.8
C54 C55 C50 120.3(2)
C54 C55 H55A 119.9
C50 C55 H55A 119.9
C65 C60 C61 118.0(2)
C65 C60 P3 119.66(17)
C61 C60 P3 122.02(19)
C62 C61 C60 120.9(3)
C62 C61 H61A 119.5
C60 C61 H61A 119.5
C63 C62 C61 120.3(3)
C63 C62 H62A 119.8
C61 C62 H62A 119.8
C62 C63 C64 119.6(3)
C62 C63 H63A 120.2
C64 C63 H63A 120.2
C63 C64 C65 120.6(3)
C63 C64 H64A 119.7
C65 C64 H64A 119.7
C64 C65 C60 120.6(2)
C64 C65 H65A 119.7
C60 C65 H65A 119.7
C71 C70 C75 118.2(2)
C71 C70 P4 122.90(16)
C75 C70 P4 118.88(16)
C70 C71 C72 120.4(2)
C70 C71 H71A 119.8
C72 C71 H71A 119.8
C73 C72 C71 120.5(2)
C73 C72 H72A 119.7
C71 C72 H72A 119.7
C72 C73 C74 119.8(2)
C72 C73 H73A 120.1
C74 C73 H73A 120.1
C73 C74 C75 119.8(2)
C73 C74 H74A 120.1
C75 C74 H74A 120.1
C74 C75 C70 121.2(2)
C74 C75 H75A 119.4
C70 C75 H75A 119.4
C85 C80 C81 118.12(19)
C85 C80 P4 119.34(16)
C81 C80 P4 122.54(16)
C82 C81 C80 120.8(2)
C82 C81 H81A 119.6
C80 C81 H81A 119.6
C83 C82 C81 120.0(2)
C83 C82 H82A 120.0
C81 C82 H82A 120.0
C84 C83 C82 119.9(2)
C84 C83 H83A 120.0
C82 C83 H83A 120.0
C83 C84 C85 120.1(2)
C83 C84 H84A 120.0
C85 C84 H84A 120.0
C84 C85 C80 121.0(2)
C84 C85 H85A 119.5
C80 C85 H85A 119.5
C95 C90 C91 117.6(2)
C95 C90 P5 122.36(16)
C91 C90 P5 119.54(16)
C92 C91 C90 121.0(2)
C92 C91 H91A 119.5
C90 C91 H91A 119.5
C93 C92 C91 120.3(2)
C93 C92 H92A 119.9
C91 C92 H92A 119.9
C94 C93 C92 119.8(2)
C94 C93 H93A 120.1
C92 C93 H93A 120.1
C93 C94 C95 119.8(2)
C93 C94 H94A 120.1
C95 C94 H94A 120.1
C94 C95 C90 121.6(2)
C94 C95 H95A 119.2
C90 C95 H95A 119.2
C105 C100 C101 118.7(2)
C105 C100 P5 123.02(17)
C101 C100 P5 118.17(16)
C102 C101 C100 120.4(2)
C102 C101 H10A 119.8
C100 C101 H10A 119.8
C101 C102 C103 120.4(2)
C101 C102 H10B 119.8
C103 C102 H10B 119.8
C104 C103 C102 120.1(2)
C104 C103 H10C 119.9
C102 C103 H10C 119.9
C103 C104 C105 120.2(2)
C103 C104 H10D 119.9
C105 C104 H10D 119.9
C100 C105 C104 120.2(2)
C100 C105 H10E 119.9
C104 C105 H10E 119.9
C111 C110 C115 118.8(2)
C111 C110 P3 123.28(19)
C115 C110 P3 117.88(19)
C112 C111 C110 120.3(3)
C112 C111 H11B 119.8
C110 C111 H11B 119.8
C113 C112 C111 120.5(3)
C113 C112 H11C 119.8
C111 C112 H11C 119.8
C112 C113 C114 120.1(3)
C112 C113 H11D 119.9
C114 C113 H11D 119.9
C113 C114 C115 120.0(3)
C113 C114 H11E 120.0
C115 C114 H11E 120.0
C110 C115 C114 120.1(3)
C110 C115 H11F 120.0
C114 C115 H11F 120.0
F2 C200 F3 107.3(2)
F2 C200 F1 106.8(2)
F3 C200 F1 107.1(2)
F2 C200 S1 111.7(2)
F3 C200 S1 111.69(19)
F1 C200 S1 111.95(19)
C32A C31A C36A 120.0
C32A C31A C37A 118.9(8)
C36A C31A C37A 121.1(8)
C31A C32A C33A 120.0
C31A C32A H32B 120.0
C33A C32A H32B 120.0
C34A C33A C32A 120.0
C34A C33A H33B 120.0
C32A C33A H33B 120.0
C33A C34A C35A 120.0
C33A C34A H34B 120.0
C35A C34A H34B 120.0
C34A C35A C36A 120.0
C34A C35A H35B 120.0
C36A C35A H35B 120.0
C35A C36A C31A 120.0
C35A C36A H36A 120.0
C31A C36A H36A 120.0
C32B C31B C36B 120.0
C32B C31B C37B 120.6(4)
C36B C31B C37B 119.4(4)
C33B C32B C31B 120.0
C33B C32B H32C 120.0
C31B C32B H32C 120.0
C32B C33B C34B 120.0
C32B C33B H33C 120.0
C34B C33B H33C 120.0
C33B C34B C35B 120.0
C33B C34B H34C 120.0
C35B C34B H34C 120.0
C36B C35B C34B 120.0
C36B C35B H35C 120.0
C34B C35B H35C 120.0
C35B C36B C31B 120.0
C35B C36B H36B 120.0
C31B C36B H36B 120.0
C31B C37B H37D 109.5
C31B C37B H37E 109.5
H37D C37B H37E 109.5
C31B C37B H37F 109.5
H37D C37B H37F 109.5
H37E C37B H37F 109.5
C47B C41B C42B 120.4(9)
C47B C41B C46B 119.5(9)
C42B C41B C46B 120.0
C43B C42B C41B 120.0
C43B C42B H40I 120.0
C41B C42B H40I 120.0
C42B C43B C44B 120.0
C42B C43B H40J 120.0
C44B C43B H40J 120.0
C43B C44B C45B 120.0
C43B C44B H40K 120.0
C45B C44B H40K 120.0
C46B C45B C44B 120.0
C46B C45B H40L 120.0
C44B C45B H40L 120.0
C45B C46B C41B 120.0
C45B C46B H40M 120.0
C41B C46B H40M 120.0
C41B C47B H40N 109.5
C41B C47B H40O 109.5
H40N C47B H40O 109.5
C41B C47B H40P 109.5
H40N C47B H40P 109.5
H40O C47B H40P 109.5
C47A C41A C42A 121.4(8)
C47A C41A C46A 117.1(7)
C42A C41A C46A 120.0
C41A C42A C43A 120.0
C41A C42A H40A 120.0
C43A C42A H40A 120.0
C44A C43A C42A 120.0
C44A C43A H40B 120.0
C42A C43A H40B 120.0
C43A C44A C45A 120.0
C43A C44A H40C 120.0
C45A C44A H40C 120.0
C46A C45A C44A 120.0
C46A C45A H40D 120.0
C44A C45A H40D 120.0
C45A C46A C41A 120.0
C45A C46A H40E 120.0
C41A C46A H40E 120.0
C41A C47A H40F 109.5
C41A C47A H40G 109.5
H40F C47A H40G 109.5
C41A C47A H40H 109.5
H40F C47A H40H 109.5
H40G C47A H40H 109.5

loop_
_geom_bond_atom_site_label_1
_geom_bond_atom_site_label_2
_geom_bond_distance
Fe1 P1 2.1645(6)
Fe1 P5 2.2683(6)
Fe1 P2 2.2704(6)
Fe1 P4 2.2792(6)
Fe1 P3 2.2902(6)
Fe1 H1 1.4699(10)
P1 C1 1.535(2)
C2 C1 1.495(3)
C2 C30 1.548(3)
C2 C10 1.548(3)
C2 C20 1.549(3)
S1 O3 1.419(2)
S1 O1 1.424(2)
S1 O2 1.428(2)
S1 C200 1.807(3)
F1 C200 1.331(3)
P2 C50 1.832(2)
P2 C40 1.842(2)
P2 C3 1.843(2)
C3 C4 1.519(3)
C3 H2A 0.9900
C3 H2B 0.9900
F2 C200 1.323(3)
P3 C4 1.831(2)
P3 C110 1.836(2)
P3 C60 1.838(2)
C4 H3A 0.9900
C4 H3B 0.9900
F3 C200 1.323(3)
P4 C70 1.830(2)
P4 C5 1.834(2)
P4 C80 1.836(2)
C5 C6 1.514(3)
C5 H4A 0.9900
C5 H4B 0.9900
P5 C100 1.821(2)
P5 C90 1.838(2)
P5 C6 1.841(2)
C6 H5A 0.9900
C6 H5B 0.9900
C10 C11 1.384(3)
C10 C15 1.389(3)
C11 C12 1.392(4)
C11 H11A 0.9500
C12 C13 1.374(4)
C12 H12A 0.9500
C13 C14 1.382(4)
C13 H13A 0.9500
C14 C15 1.383(4)
C14 H14A 0.9500
C15 H15A 0.9500
C20 C21 1.384(3)
C20 C25 1.390(3)
C21 C22 1.389(4)
C21 H21A 0.9500
C22 C23 1.375(5)
C22 H22A 0.9500
C23 C24 1.382(5)
C23 H23A 0.9500
C24 C25 1.381(4)
C24 H24A 0.9500
C25 H25A 0.9500
C30 C31 1.377(4)
C30 C35 1.386(4)
C31 C32 1.397(4)
C31 H31A 0.9500
C32 C33 1.376(5)
C32 H32A 0.9500
C33 C34 1.364(5)
C33 H33A 0.9500
C34 C35 1.392(4)
C34 H34A 0.9500
C35 H35A 0.9500
C40 C45 1.383(3)
C40 C41 1.401(3)
C41 C42 1.381(3)
C41 H41A 0.9500
C42 C43 1.377(4)
C42 H42A 0.9500
C43 C44 1.375(4)
C43 H43A 0.9500
C44 C45 1.389(3)
C44 H44A 0.9500
C45 H45A 0.9500
C50 C51 1.391(3)
C50 C55 1.395(3)
C51 C52 1.385(4)
C51 H51A 0.9500
C52 C53 1.371(4)
C52 H52A 0.9500
C53 C54 1.376(4)
C53 H53A 0.9500
C54 C55 1.391(3)
C54 H54A 0.9500
C55 H55A 0.9500
C60 C65 1.388(3)
C60 C61 1.392(3)
C61 C62 1.390(4)
C61 H61A 0.9500
C62 C63 1.363(4)
C62 H62A 0.9500
C63 C64 1.381(4)
C63 H63A 0.9500
C64 C65 1.384(3)
C64 H64A 0.9500
C65 H65A 0.9500
C70 C71 1.390(3)
C70 C75 1.395(3)
C71 C72 1.390(3)
C71 H71A 0.9500
C72 C73 1.379(4)
C72 H72A 0.9500
C73 C74 1.379(4)
C73 H73A 0.9500
C74 C75 1.386(3)
C74 H74A 0.9500
C75 H75A 0.9500
C80 C85 1.392(3)
C80 C81 1.394(3)
C81 C82 1.386(3)
C81 H81A 0.9500
C82 C83 1.382(4)
C82 H82A 0.9500
C83 C84 1.378(3)
C83 H83A 0.9500
C84 C85 1.384(3)
C84 H84A 0.9500
C85 H85A 0.9500
C90 C95 1.389(3)
C90 C91 1.400(3)
C91 C92 1.383(3)
C91 H91A 0.9500
C92 C93 1.381(3)
C92 H92A 0.9500
C93 C94 1.380(3)
C93 H93A 0.9500
C94 C95 1.386(3)
C94 H94A 0.9500
C95 H95A 0.9500
C100 C105 1.390(3)
C100 C101 1.405(3)
C101 C102 1.375(3)
C101 H10A 0.9500
C102 C103 1.382(4)
C102 H10B 0.9500
C103 C104 1.375(4)
C103 H10C 0.9500
C104 C105 1.394(3)
C104 H10D 0.9500
C105 H10E 0.9500
C110 C111 1.391(4)
C110 C115 1.396(3)
C111 C112 1.390(4)
C111 H11B 0.9500
C112 C113 1.372(4)
C112 H11C 0.9500
C113 C114 1.377(4)
C113 H11D 0.9500
C114 C115 1.400(4)
C114 H11E 0.9500
C115 H11F 0.9500
C31A C32A 1.3900
C31A C36A 1.3900
C31A C37A 1.48(3)
C32A C33A 1.3900
C32A H32B 0.9500
C33A C34A 1.3900
C33A H33B 0.9500
C34A C35A 1.3900
C34A H34B 0.9500
C35A C36A 1.3900
C35A H35B 0.9500
C36A H36A 0.9500
C37A H37A 0.9800
C37A H37B 0.9800
C37A H37C 0.9800
C31B C32B 1.3900
C31B C36B 1.3900
C31B C37B 1.512(7)
C32B C33B 1.3900
C32B H32C 0.9500
C33B C34B 1.3900
C33B H33C 0.9500
C34B C35B 1.3900
C34B H34C 0.9500
C35B C36B 1.3900
C35B H35C 0.9500
C36B H36B 0.9500
C37B H37D 0.9800
C37B H37E 0.9800
C37B H37F 0.9800
C41B C47B 1.07(3)
C41B C42B 1.3900
C41B C46B 1.3900
C42B C43B 1.3900
C42B H40I 0.9500
C43B C44B 1.3900
C43B H40J 0.9500
C44B C45B 1.3900
C44B H40K 0.9500
C45B C46B 1.3900
C45B H40L 0.9500
C46B H40M 0.9500
C47B H40N 0.9800
C47B H40O 0.9800
C47B H40P 0.9800
C41A C47A 1.308(19)
C41A C42A 1.3900
C41A C46A 1.3900
C42A C43A 1.3900
C42A H40A 0.9500
C43A C44A 1.3900
C43A H40B 0.9500
C44A C45A 1.3900
C44A H40C 0.9500
C45A C46A 1.3900
C45A H40D 0.9500
C46A H40E 0.9500
C47A H40F 0.9800
C47A H40G 0.9800
C47A H40H 0.9800

loop_
_geom_torsion_atom_site_label_1
_geom_torsion_atom_site_label_2
_geom_torsion_atom_site_label_3
_geom_torsion_atom_site_label_4
_geom_torsion
P1 Fe1 P2 C50 -38.71(9)
P5 Fe1 P2 C50 141.41(12)
P4 Fe1 P2 C50 57.07(9)
P3 Fe1 P2 C50 -135.01(9)
P1 Fe1 P2 C40 -172.82(9)
P5 Fe1 P2 C40 7.29(14)
P4 Fe1 P2 C40 -77.04(9)
P3 Fe1 P2 C40 90.87(9)
P1 Fe1 P2 C3 79.19(8)
P5 Fe1 P2 C3 -100.70(12)
P4 Fe1 P2 C3 174.97(8)
P3 Fe1 P2 C3 -17.12(8)
C50 P2 C3 C4 -179.74(15)
C40 P2 C3 C4 -75.78(16)
Fe1 P2 C3 C4 49.26(15)
P1 Fe1 P3 C4 -108.66(8)
P5 Fe1 P3 C4 153.66(8)
P2 Fe1 P3 C4 -11.68(8)
P4 Fe1 P3 C4 76.32(14)
P1 Fe1 P3 C110 136.59(9)
P5 Fe1 P3 C110 38.91(9)
P2 Fe1 P3 C110 -126.43(9)
P4 Fe1 P3 C110 -38.42(16)
P1 Fe1 P3 C60 7.70(9)
P5 Fe1 P3 C60 -89.98(9)
P2 Fe1 P3 C60 104.68(9)
P4 Fe1 P3 C60 -167.32(13)
P2 C3 C4 P3 -59.94(16)
C110 P3 C4 C3 172.25(15)
C60 P3 C4 C3 -83.54(16)
Fe1 P3 C4 C3 45.54(16)
P1 Fe1 P4 C70 137.02(8)
P5 Fe1 P4 C70 -126.32(8)
P2 Fe1 P4 C70 38.95(8)
P3 Fe1 P4 C70 -47.94(15)
P1 Fe1 P4 C5 -107.63(8)
P5 Fe1 P4 C5 -10.97(8)
P2 Fe1 P4 C5 154.29(8)
P3 Fe1 P4 C5 67.40(14)
P1 Fe1 P4 C80 7.99(8)
P5 Fe1 P4 C80 104.65(8)
P2 Fe1 P4 C80 -90.09(8)
P3 Fe1 P4 C80 -176.98(12)
C70 P4 C5 C6 170.33(14)
C80 P4 C5 C6 -83.05(15)
Fe1 P4 C5 C6 43.31(15)
P1 Fe1 P5 C100 -40.60(8)
P2 Fe1 P5 C100 139.28(11)
P4 Fe1 P5 C100 -134.93(8)
P3 Fe1 P5 C100 56.89(8)
P1 Fe1 P5 C90 -172.79(8)
P2 Fe1 P5 C90 7.09(13)
P4 Fe1 P5 C90 92.89(8)
P3 Fe1 P5 C90 -75.29(8)
P1 Fe1 P5 C6 77.73(8)
P2 Fe1 P5 C6 -102.39(12)
P4 Fe1 P5 C6 -16.60(8)
P3 Fe1 P5 C6 175.22(8)
P4 C5 C6 P5 -56.44(16)
C100 P5 C6 C5 175.95(14)
C90 P5 C6 C5 -77.82(15)
Fe1 P5 C6 C5 47.22(15)
C1 C2 C10 C11 129.8(2)
C30 C2 C10 C11 -109.2(2)
C20 C2 C10 C11 12.2(3)
C1 C2 C10 C15 -53.7(3)
C30 C2 C10 C15 67.2(3)
C20 C2 C10 C15 -171.3(2)
C15 C10 C11 C12 1.2(4)
C2 C10 C11 C12 177.8(2)
C10 C11 C12 C13 -1.4(4)
C11 C12 C13 C14 0.7(4)
C12 C13 C14 C15 0.2(5)
C13 C14 C15 C10 -0.3(4)
C11 C10 C15 C14 -0.4(4)
C2 C10 C15 C14 -177.0(2)
C1 C2 C20 C21 138.5(2)
C30 C2 C20 C21 17.1(3)
C10 C2 C20 C21 -103.0(3)
C1 C2 C20 C25 -45.5(3)
C30 C2 C20 C25 -167.0(2)
C10 C2 C20 C25 72.9(3)
C25 C20 C21 C22 0.5(4)
C2 C20 C21 C22 176.5(2)
C20 C21 C22 C23 0.8(5)
C21 C22 C23 C24 -1.4(5)
C22 C23 C24 C25 0.8(5)
C23 C24 C25 C20 0.5(4)
C21 C20 C25 C24 -1.2(4)
C2 C20 C25 C24 -177.3(2)
C1 C2 C30 C31 -33.3(3)
C10 C2 C30 C31 -153.0(2)
C20 C2 C30 C31 86.2(3)
C1 C2 C30 C35 149.4(2)
C10 C2 C30 C35 29.7(3)
C20 C2 C30 C35 -91.0(3)
C35 C30 C31 C32 -1.1(4)
C2 C30 C31 C32 -178.4(3)
C30 C31 C32 C33 0.4(5)
C31 C32 C33 C34 0.3(5)
C32 C33 C34 C35 -0.3(5)
C31 C30 C35 C34 1.0(4)
C2 C30 C35 C34 178.3(3)
C33 C34 C35 C30 -0.3(5)
C50 P2 C40 C45 -151.6(2)
C3 P2 C40 C45 104.1(2)
Fe1 P2 C40 C45 -9.4(2)
C50 P2 C40 C41 39.7(2)
C3 P2 C40 C41 -64.5(2)
Fe1 P2 C40 C41 -178.02(16)
C45 C40 C41 C42 -0.7(4)
P2 C40 C41 C42 168.3(2)
C40 C41 C42 C43 -0.7(4)
C41 C42 C43 C44 1.5(4)
C42 C43 C44 C45 -0.8(4)
C41 C40 C45 C44 1.4(4)
P2 C40 C45 C44 -167.2(2)
C43 C44 C45 C40 -0.7(4)
C40 P2 C50 C51 -142.89(19)
C3 P2 C50 C51 -43.7(2)
Fe1 P2 C50 C51 76.1(2)
C40 P2 C50 C55 37.6(2)
C3 P2 C50 C55 136.80(19)
Fe1 P2 C50 C55 -103.42(18)
C55 C50 C51 C52 -0.8(3)
P2 C50 C51 C52 179.7(2)
C50 C51 C52 C53 1.1(4)
C51 C52 C53 C54 0.0(4)
C52 C53 C54 C55 -1.4(4)
C53 C54 C55 C50 1.6(4)
C51 C50 C55 C54 -0.5(3)
P2 C50 C55 C54 179.00(18)
C4 P3 C60 C65 173.46(19)
C110 P3 C60 C65 -81.7(2)
Fe1 P3 C60 C65 55.0(2)
C4 P3 C60 C61 -13.4(2)
C110 P3 C60 C61 91.4(2)
Fe1 P3 C60 C61 -131.8(2)
C65 C60 C61 C62 1.5(4)
P3 C60 C61 C62 -171.8(3)
C60 C61 C62 C63 1.0(5)
C61 C62 C63 C64 -1.8(5)
C62 C63 C64 C65 0.0(5)
C63 C64 C65 C60 2.6(4)
C61 C60 C65 C64 -3.3(4)
P3 C60 C65 C64 170.1(2)
C5 P4 C70 C71 126.76(19)
C80 P4 C70 C71 21.2(2)
Fe1 P4 C70 C71 -114.55(17)
C5 P4 C70 C75 -53.57(19)
C80 P4 C70 C75 -159.11(18)
Fe1 P4 C70 C75 65.11(19)
C75 C70 C71 C72 -0.4(3)
P4 C70 C71 C72 179.28(18)
C70 C71 C72 C73 1.0(4)
C71 C72 C73 C74 -1.0(4)
C72 C73 C74 C75 0.4(4)
C73 C74 C75 C70 0.2(4)
C71 C70 C75 C74 -0.2(3)
P4 C70 C75 C74 -179.88(19)
C70 P4 C80 C85 -79.76(18)
C5 P4 C80 C85 175.17(17)
Fe1 P4 C80 C85 56.49(18)
C70 P4 C80 C81 100.69(18)
C5 P4 C80 C81 -4.4(2)
Fe1 P4 C80 C81 -123.06(16)
C85 C80 C81 C82 1.4(3)
P4 C80 C81 C82 -179.05(18)
C80 C81 C82 C83 0.6(4)
C81 C82 C83 C84 -1.4(4)
C82 C83 C84 C85 0.3(4)
C83 C84 C85 C80 1.7(3)
C81 C80 C85 C84 -2.6(3)
P4 C80 C85 C84 177.88(17)
C100 P5 C90 C95 -153.74(17)
C6 P5 C90 C95 100.52(18)
Fe1 P5 C90 C95 -14.9(2)
C100 P5 C90 C91 34.87(19)
C6 P5 C90 C91 -70.87(19)
Fe1 P5 C90 C91 173.69(15)
C95 C90 C91 C92 2.1(3)
P5 C90 C91 C92 173.87(18)
C90 C91 C92 C93 -0.6(4)
C91 C92 C93 C94 -1.0(4)
C92 C93 C94 C95 1.1(4)
C93 C94 C95 C90 0.4(3)
C91 C90 C95 C94 -1.9(3)
P5 C90 C95 C94 -173.48(16)
C90 P5 C100 C105 33.9(2)
C6 P5 C100 C105 134.53(19)
Fe1 P5 C100 C105 -104.89(18)
C90 P5 C100 C101 -150.02(17)
C6 P5 C100 C101 -49.39(19)
Fe1 P5 C100 C101 71.19(18)
C105 C100 C101 C102 0.1(3)
P5 C100 C101 C102 -176.17(18)
C100 C101 C102 C103 -0.4(4)
C101 C102 C103 C104 0.3(4)
C102 C103 C104 C105 0.2(4)
C101 C100 C105 C104 0.4(3)
P5 C100 C105 C104 176.46(18)
C103 C104 C105 C100 -0.5(4)
C4 P3 C110 C111 120.1(2)
C60 P3 C110 C111 15.0(2)
Fe1 P3 C110 C111 -122.79(18)
C4 P3 C110 C115 -59.39(19)
C60 P3 C110 C115 -164.46(18)
Fe1 P3 C110 C115 57.7(2)
C115 C110 C111 C112 -2.7(4)
P3 C110 C111 C112 177.8(2)
C110 C111 C112 C113 1.0(4)
C111 C112 C113 C114 1.2(4)
C112 C113 C114 C115 -1.6(4)
C111 C110 C115 C114 2.3(3)
P3 C110 C115 C114 -178.17(18)
C113 C114 C115 C110 -0.2(4)
O3 S1 C200 F2 179.2(2)
O1 S1 C200 F2 -60.6(2)
O2 S1 C200 F2 59.4(2)
O3 S1 C200 F3 -60.7(3)
O1 S1 C200 F3 59.6(3)
O2 S1 C200 F3 179.6(2)
O3 S1 C200 F1 59.5(2)
O1 S1 C200 F1 179.7(2)
O2 S1 C200 F1 -60.2(2)
C36A C31A C32A C33A 0.0
C37A C31A C32A C33A -179.2(17)
C31A C32A C33A C34A 0.0
C32A C33A C34A C35A 0.0
C33A C34A C35A C36A 0.0
C34A C35A C36A C31A 0.0
C32A C31A C36A C35A 0.0
C37A C31A C36A C35A 179.2(18)
C36B C31B C32B C33B 0.0
C37B C31B C32B C33B -179.0(5)
C31B C32B C33B C34B 0.0
C32B C33B C34B C35B 0.0
C33B C34B C35B C36B 0.0
C34B C35B C36B C31B 0.0
C32B C31B C36B C35B 0.0
C37B C31B C36B C35B 179.1(4)
C47B C41B C42B C43B 177(2)
C46B C41B C42B C43B 0.0
C41B C42B C43B C44B 0.0
C42B C43B C44B C45B 0.0
C43B C44B C45B C46B 0.0
C44B C45B C46B C41B 0.0
C47B C41B C46B C45B -177(2)
C42B C41B C46B C45B 0.0
C47A C41A C42A C43A -165.6(11)
C46A C41A C42A C43A 0.0
C41A C42A C43A C44A 0.0
C42A C43A C44A C45A 0.0
C43A C44A C45A C46A 0.0
C44A C45A C46A C41A 0.0
C47A C41A C46A C45A 166.2(11)
C42A C41A C46A C45A 0.0
